data_4104019
loop_
_publ_author_name
'Brenda A. Frazier'
'Peter T. Wolczanski'
'Emil B. Lobkovsky'
'Thomas R. Cundari'

_publ_section_title
;
 Unusual Electronic Features and Reactivity of the Dipyridylazaallyl
 Ligand: Characterizations of (smif)2M [M = Fe, Co, Co+, Ni; smif =
 {(2-py)CH}2N] and [(TMS)2NFe]2(smif)2
;
_journal_name_full 'Journal of the American Chemical Society'
_journal_page_first 3428
_journal_page_last 3429
_journal_paper_doi 10.1021/ja8089747
_journal_volume 131
_journal_year 2009
_chemical_formula_moiety 'C24 H20 Co N6, C4 H8 O, C F3 O3 S'
_chemical_formula_sum 'C29 H28 Co F3 N6 O4 S'
_chemical_formula_weight 672.56
_chemical_name_systematic
; 
 ? 
;
_space_group_IT_number 15
_symmetry_cell_setting monoclinic
_symmetry_space_group_name_Hall '-C 2yc'
_symmetry_space_group_name_H-M 'C 1 2/c 1'
_atom_sites_solution_hydrogens geom
_atom_sites_solution_primary direct
_atom_sites_solution_secondary difmap
_audit_creation_method SHELXL-97
_cell_angle_alpha 90.00
_cell_angle_beta 126.141(2)
_cell_angle_gamma 90.00
_cell_formula_units_Z 8
_cell_length_a 30.8068(12)
_cell_length_b 14.4243(5)
_cell_length_c 18.5224(7)
_cell_measurement_reflns_used 3338
_cell_measurement_temperature 173(2)
_cell_measurement_theta_max 22.52
_cell_measurement_theta_min 2.20
_cell_volume 6646.9(5)
_computing_cell_refinement 'Bruker SAINT+'
_computing_data_collection 'Bruker APEX2'
_computing_data_reduction 'Bruker SAINT+'
_computing_molecular_graphics 'Bruker SHELXTL'
_computing_publication_material 'Bruker SHELXTL'
_computing_structure_refinement 'SHELXL-97 (Sheldrick, 1997)'
_computing_structure_solution 'SHELXS-97 (Sheldrick, 1990)'
_diffrn_ambient_temperature 173(2)
_diffrn_measured_fraction_theta_full 0.998
_diffrn_measured_fraction_theta_max 0.998
_diffrn_measurement_device_type 'Bruker X8 APEX II diffractometer'
_diffrn_measurement_method 'phi and omega scans'
_diffrn_radiation_monochromator graphite
_diffrn_radiation_source 'fine-focus sealed tube'
_diffrn_radiation_type MoK\a
_diffrn_radiation_wavelength 0.71073
_diffrn_reflns_av_R_equivalents 0.0622
_diffrn_reflns_av_sigmaI/netI 0.0591
_diffrn_reflns_limit_h_max 38
_diffrn_reflns_limit_h_min -37
_diffrn_reflns_limit_k_max 15
_diffrn_reflns_limit_k_min -18
_diffrn_reflns_limit_l_max 23
_diffrn_reflns_limit_l_min -23
_diffrn_reflns_number 28729
_diffrn_reflns_theta_full 26.37
_diffrn_reflns_theta_max 26.37
_diffrn_reflns_theta_min 1.79
_exptl_absorpt_coefficient_mu 0.637
_exptl_absorpt_correction_T_max 0.9390
_exptl_absorpt_correction_T_min 0.7846
_exptl_absorpt_correction_type multi-scan
_exptl_absorpt_process_details SADABS
_exptl_crystal_colour 'metallic black'
_exptl_crystal_density_diffrn 1.344
_exptl_crystal_density_method 'not measured'
_exptl_crystal_description rod
_exptl_crystal_F_000 2768
_exptl_crystal_size_max 0.40
_exptl_crystal_size_mid 0.15
_exptl_crystal_size_min 0.10
_platon_squeeze_details
;
;
_refine_diff_density_max 0.830
_refine_diff_density_min -0.714
_refine_diff_density_rms 0.077
_refine_ls_extinction_method none
_refine_ls_goodness_of_fit_ref 1.055
_refine_ls_hydrogen_treatment riding
_refine_ls_matrix_type full
_refine_ls_number_parameters 397
_refine_ls_number_reflns 6783
_refine_ls_number_restraints 6
_refine_ls_restrained_S_all 1.060
_refine_ls_R_factor_all 0.0782
_refine_ls_R_factor_gt 0.0551
_refine_ls_shift/su_max 0.145
_refine_ls_shift/su_mean 0.002
_refine_ls_structure_factor_coef Fsqd
_refine_ls_weighting_details 'calc w=1/[\s^2^(Fo^2^)+(0.0846P)^2^+0.0000P] where P=(Fo^2^+2Fc^2^)/3'
_refine_ls_weighting_scheme calc
_refine_ls_wR_factor_gt 0.1424
_refine_ls_wR_factor_ref 0.1543
_reflns_number_gt 4835
_reflns_number_total 6783
_reflns_threshold_expression >2sigma(I)
_cod_data_source_file ja8089747_si_005.cif
_cod_data_source_block bf18
_cod_original_cell_volume 6646.9(4)
_cod_database_code 4104019

loop_
_symmetry_equiv_pos_as_xyz
'x, y, z'
'-x, y, -z+1/2'
'x+1/2, y+1/2, z'
'-x+1/2, y+1/2, -z+1/2'
'-x, -y, -z'
'x, -y, z-1/2'
'-x+1/2, -y+1/2, -z'
'x+1/2, -y+1/2, z-1/2'

loop_
_atom_site_label
_atom_site_type_symbol
_atom_site_fract_x
_atom_site_fract_y
_atom_site_fract_z
_atom_site_U_iso_or_equiv
_atom_site_adp_type
_atom_site_occupancy
_atom_site_symmetry_multiplicity
_atom_site_calc_flag
_atom_site_refinement_flags
Co1 Co 0.358562(11) 0.47700(2) 0.603033(18) 0.02403(9) Uani 1 1 d .
S1 S 0.59767(3) 0.79724(5) 1.04656(4) 0.04035(19) Uani 1 1 d D
F1 F 0.56029(14) 0.8558(3) 1.1303(2) 0.1736(13) Uani 1 1 d D
F2 F 0.50356(9) 0.8547(2) 0.9926(2) 0.1394(13) Uani 1 1 d D
F3 F 0.56250(10) 0.95955(16) 1.05120(19) 0.1164(11) Uani 1 1 d D
O1 O 0.64876(10) 0.8215(2) 1.11918(19) 0.1011(12) Uani 1 1 d D
O2 O 0.58021(9) 0.70654(16) 1.04906(17) 0.0740(8) Uani 1 1 d D
O3 O 0.58424(11) 0.8174(2) 0.96107(16) 0.0957(10) Uani 1 1 d D
N1 N 0.40518(7) 0.45303(15) 0.56795(12) 0.0268(5) Uani 1 1 d .
N2 N 0.39491(7) 0.37661(14) 0.68088(11) 0.0261(5) Uani 1 1 d .
N3 N 0.31813(7) 0.47638(14) 0.65199(11) 0.0251(5) Uani 1 1 d .
N4 N 0.30433(7) 0.40412(15) 0.50184(11) 0.0271(5) Uani 1 1 d .
N5 N 0.32184(7) 0.57789(15) 0.52636(12) 0.0278(5) Uani 1 1 d .
N6 N 0.40541(7) 0.57161(15) 0.68629(11) 0.0269(5) Uani 1 1 d .
C1 C 0.40608(9) 0.4963(2) 0.50457(15) 0.0331(6) Uani 1 1 d .
H1A H 0.3840 0.5492 0.4756 0.040 Uiso 1 1 calc R
C2 C 0.43836(10) 0.4659(2) 0.48053(17) 0.0399(7) Uani 1 1 d .
H2A H 0.4383 0.4972 0.4353 0.048 Uiso 1 1 calc R
C3 C 0.47081(10) 0.3893(2) 0.52298(17) 0.0407(7) Uani 1 1 d .
H3A H 0.4933 0.3675 0.5073 0.049 Uiso 1 1 calc R
C4 C 0.47024(9) 0.3448(2) 0.58835(16) 0.0358(7) Uani 1 1 d .
H4A H 0.4926 0.2924 0.6183 0.043 Uiso 1 1 calc R
C5 C 0.43670(8) 0.37721(18) 0.61025(15) 0.0286(6) Uani 1 1 d .
C6 C 0.43132(8) 0.33634(19) 0.67402(15) 0.0295(6) Uani 1 1 d .
H6A H 0.4520 0.2844 0.7092 0.035 Uiso 1 1 calc R
C7 C 0.37979(8) 0.35693(18) 0.73317(14) 0.0270(6) Uani 1 1 d .
H7A H 0.3965 0.3097 0.7774 0.032 Uiso 1 1 calc R
C8 C 0.33737(8) 0.41098(17) 0.71814(14) 0.0268(6) Uani 1 1 d .
C9 C 0.31319(9) 0.4014(2) 0.76216(15) 0.0323(6) Uani 1 1 d .
H9A H 0.3268 0.3576 0.8092 0.039 Uiso 1 1 calc R
C10 C 0.26975(10) 0.4555(2) 0.73713(16) 0.0380(7) Uani 1 1 d .
H10A H 0.2529 0.4487 0.7664 0.046 Uiso 1 1 calc R
C11 C 0.25035(9) 0.5202(2) 0.66916(16) 0.0373(7) Uani 1 1 d .
H11A H 0.2201 0.5576 0.6510 0.045 Uiso 1 1 calc R
C12 C 0.27585(9) 0.52895(18) 0.62880(15) 0.0305(6) Uani 1 1 d .
H12A H 0.2631 0.5738 0.5829 0.037 Uiso 1 1 calc R
C13 C 0.30056(9) 0.31153(19) 0.49402(15) 0.0304(6) Uani 1 1 d .
H13A H 0.3259 0.2746 0.5442 0.036 Uiso 1 1 calc R
C14 C 0.26121(10) 0.2685(2) 0.41575(16) 0.0390(7) Uani 1 1 d .
H14A H 0.2593 0.2028 0.4115 0.047 Uiso 1 1 calc R
C15 C 0.22411(10) 0.3236(2) 0.34263(16) 0.0415(8) Uani 1 1 d .
H15A H 0.1964 0.2952 0.2879 0.050 Uiso 1 1 calc R
C16 C 0.22728(9) 0.4172(2) 0.34920(15) 0.0354(7) Uani 1 1 d .
H16A H 0.2018 0.4546 0.2995 0.042 Uiso 1 1 calc R
C17 C 0.26903(9) 0.45912(19) 0.43095(14) 0.0301(6) Uani 1 1 d .
C18 C 0.27817(9) 0.5545(2) 0.44532(14) 0.0324(7) Uani 1 1 d .
H18A H 0.2552 0.5992 0.4011 0.039 Uiso 1 1 calc R
C19 C 0.34246(9) 0.66011(19) 0.56109(15) 0.0327(7) Uani 1 1 d .
H19A H 0.3271 0.7162 0.5288 0.039 Uiso 1 1 calc R
C20 C 0.38935(9) 0.65790(18) 0.65058(15) 0.0294(6) Uani 1 1 d .
C21 C 0.41830(10) 0.7358(2) 0.70157(17) 0.0388(7) Uani 1 1 d .
H21A H 0.4073 0.7962 0.6765 0.047 Uiso 1 1 calc R
C22 C 0.46288(10) 0.7244(2) 0.78831(16) 0.0377(7) Uani 1 1 d .
H22A H 0.4827 0.7768 0.8238 0.045 Uiso 1 1 calc R
C23 C 0.47871(9) 0.6359(2) 0.82360(15) 0.0342(7) Uani 1 1 d .
H23A H 0.5093 0.6270 0.8835 0.041 Uiso 1 1 calc R
C24 C 0.44982(8) 0.5619(2) 0.77144(15) 0.0304(6) Uani 1 1 d .
H24A H 0.4612 0.5013 0.7956 0.037 Uiso 1 1 calc R
C25 C 0.55227(16) 0.8709(3) 1.0500(3) 0.0846(13) Uani 1 1 d D
O1S O 0.18122(8) 0.65449(16) 0.26489(13) 0.0603(7) Uani 1 1 d .
C1S C 0.19852(13) 0.7473(2) 0.2700(2) 0.0630(11) Uani 1 1 d .
H1SA H 0.2330 0.7478 0.2771 0.076 Uiso 1 1 calc R
H1SB H 0.2038 0.7795 0.3218 0.076 Uiso 1 1 calc R
C2S C 0.15593(13) 0.7945(3) 0.1852(2) 0.0637(11) Uani 1 1 d .
H2SA H 0.1303 0.8279 0.1916 0.076 Uiso 1 1 calc R
H2SB H 0.1716 0.8386 0.1655 0.076 Uiso 1 1 calc R
C3S C 0.12993(16) 0.7156(3) 0.1229(2) 0.0890(15) Uani 1 1 d .
H3SA H 0.1474 0.7034 0.0931 0.107 Uiso 1 1 calc R
H3SB H 0.0914 0.7287 0.0766 0.107 Uiso 1 1 calc R
C4S C 0.13629(13) 0.6349(3) 0.1780(2) 0.0630(11) Uani 1 1 d .
H4SA H 0.1039 0.6270 0.1766 0.076 Uiso 1 1 calc R
H4SB H 0.1421 0.5774 0.1555 0.076 Uiso 1 1 calc R

loop_
_atom_site_aniso_label
_atom_site_aniso_U_11
_atom_site_aniso_U_22
_atom_site_aniso_U_33
_atom_site_aniso_U_23
_atom_site_aniso_U_13
_atom_site_aniso_U_12
Co1 0.02242(13) 0.02660(19) 0.02074(13) 0.00014(12) 0.01143(10) -0.00045(12)
S1 0.0351(3) 0.0429(4) 0.0330(3) 0.0046(3) 0.0146(2) -0.0007(3)
F1 0.276(2) 0.150(3) 0.209(2) -0.024(2) 0.2061(17) 0.012(2)
F2 0.0562(12) 0.102(2) 0.224(3) -0.0330(19) 0.0626(15) 0.0090(13)
F3 0.1136(17) 0.0431(14) 0.159(2) -0.0206(14) 0.0616(16) 0.0050(13)
O1 0.0492(14) 0.092(2) 0.0871(18) 0.0036(16) -0.0015(13) -0.0172(14)
O2 0.0587(12) 0.0397(14) 0.1038(17) -0.0046(12) 0.0370(12) -0.0055(11)
O3 0.1348(18) 0.107(2) 0.0671(12) 0.0140(14) 0.0716(12) 0.0178(18)
N1 0.0225(8) 0.0292(12) 0.0246(8) -0.0050(8) 0.0116(7) -0.0059(8)
N2 0.0209(8) 0.0286(12) 0.0221(8) -0.0018(8) 0.0090(7) -0.0017(8)
N3 0.0237(8) 0.0287(12) 0.0196(8) -0.0016(8) 0.0110(6) -0.0019(8)
N4 0.0256(8) 0.0343(12) 0.0222(8) -0.0011(8) 0.0144(6) -0.0042(8)
N5 0.0265(8) 0.0313(13) 0.0263(8) 0.0024(8) 0.0160(7) 0.0021(8)
N6 0.0272(8) 0.0285(12) 0.0230(8) -0.0003(8) 0.0137(7) 0.0009(8)
C1 0.0350(10) 0.0383(16) 0.0337(11) -0.0078(10) 0.0245(9) -0.0105(10)
C2 0.0402(11) 0.0498(19) 0.0384(11) -0.0127(11) 0.0279(9) -0.0196(12)
C3 0.0371(11) 0.0439(17) 0.0517(13) -0.0212(12) 0.0320(10) -0.0133(12)
C4 0.0267(10) 0.0405(16) 0.0417(12) -0.0160(11) 0.0210(9) -0.0075(11)
C5 0.0222(9) 0.0304(15) 0.0282(10) -0.0078(10) 0.0120(8) -0.0039(9)
C6 0.0243(9) 0.0298(15) 0.0302(10) -0.0020(10) 0.0137(8) 0.0041(10)
C7 0.0239(9) 0.0312(15) 0.0223(9) 0.0060(9) 0.0115(8) 0.0024(9)
C8 0.0254(10) 0.0251(14) 0.0229(10) -0.0005(9) 0.0104(8) -0.0015(9)
C9 0.0362(11) 0.0354(15) 0.0291(10) -0.0002(10) 0.0214(9) -0.0038(11)
C10 0.0411(11) 0.0442(18) 0.0389(11) -0.0063(11) 0.0292(9) -0.0016(12)
C11 0.0328(11) 0.0428(17) 0.0390(12) 0.0020(11) 0.0227(9) 0.0080(11)
C12 0.0306(10) 0.0322(15) 0.0250(10) 0.0007(10) 0.0143(8) 0.0039(10)
C13 0.0302(10) 0.0330(15) 0.0293(10) -0.0026(10) 0.0183(8) -0.0050(10)
C14 0.0406(12) 0.0351(16) 0.0388(12) -0.0069(11) 0.0220(10) -0.0109(12)
C15 0.0363(12) 0.054(2) 0.0284(11) -0.0111(12) 0.0159(9) -0.0155(12)
C16 0.0292(11) 0.0466(18) 0.0220(10) -0.0017(11) 0.0105(9) -0.0080(11)
C17 0.0264(10) 0.0396(16) 0.0228(10) 0.0016(10) 0.0136(8) -0.0011(10)
C18 0.0271(10) 0.0427(16) 0.0191(10) 0.0048(10) 0.0090(8) -0.0003(11)
C19 0.0338(11) 0.0283(15) 0.0276(11) 0.0049(10) 0.0135(9) 0.0035(10)
C20 0.0319(10) 0.0295(15) 0.0275(10) 0.0018(10) 0.0179(8) 0.0028(10)
C21 0.0441(13) 0.0293(16) 0.0368(12) -0.0033(11) 0.0203(10) -0.0030(12)
C22 0.0374(12) 0.0360(16) 0.0354(12) -0.0084(11) 0.0191(10) -0.0055(11)
C23 0.0284(10) 0.0435(17) 0.0272(10) -0.0025(11) 0.0144(9) -0.0016(11)
C24 0.0258(10) 0.0373(15) 0.0270(10) 0.0006(10) 0.0150(8) 0.0020(10)
C25 0.094(2) 0.062(3) 0.107(3) -0.030(2) 0.064(2) -0.010(2)
O1S 0.0543(11) 0.0514(15) 0.0462(11) 0.0093(10) 0.0136(9) 0.0092(11)
C1S 0.0541(17) 0.051(2) 0.0569(18) 0.0017(16) 0.0181(15) 0.0058(16)
C2S 0.0590(17) 0.062(2) 0.0645(18) 0.0210(17) 0.0333(15) 0.0206(17)
C3S 0.077(2) 0.104(4) 0.0462(18) 0.021(2) 0.0142(17) -0.007(2)
C4S 0.0460(16) 0.064(2) 0.0476(17) 0.0055(16) 0.0100(14) 0.0057(16)

loop_
_atom_type_symbol
_atom_type_description
_atom_type_scat_dispersion_real
_atom_type_scat_dispersion_imag
_atom_type_scat_source
C C 0.0033 0.0016 'International Tables Vol C Tables 4.2.6.8 and 6.1.1.4'
H H 0.0000 0.0000 'International Tables Vol C Tables 4.2.6.8 and 6.1.1.4'
N N 0.0061 0.0033 'International Tables Vol C Tables 4.2.6.8 and 6.1.1.4'
O O 0.0106 0.0060 'International Tables Vol C Tables 4.2.6.8 and 6.1.1.4'
F F 0.0171 0.0103 'International Tables Vol C Tables 4.2.6.8 and 6.1.1.4'
S S 0.1246 0.1234 'International Tables Vol C Tables 4.2.6.8 and 6.1.1.4'
Co Co 0.3494 0.9721 'International Tables Vol C Tables 4.2.6.8 and 6.1.1.4'

loop_
_geom_angle_atom_site_label_1
_geom_angle_atom_site_label_2
_geom_angle_atom_site_label_3
_geom_angle
N5 Co1 N2 179.05(10)
N5 Co1 N6 83.62(8)
N2 Co1 N6 96.08(8)
N5 Co1 N1 96.93(9)
N2 Co1 N1 83.97(9)
N6 Co1 N1 92.39(8)
N5 Co1 N3 95.24(9)
N2 Co1 N3 83.87(9)
N6 Co1 N3 90.78(9)
N1 Co1 N3 167.69(9)
N5 Co1 N4 84.09(8)
N2 Co1 N4 96.22(8)
N6 Co1 N4 167.67(9)
N1 Co1 N4 88.00(8)
N3 Co1 N4 91.43(8)
O1 S1 O3 116.9(2)
O1 S1 O2 115.80(16)
O3 S1 O2 111.05(18)
O1 S1 C25 106.3(2)
O3 S1 C25 101.5(2)
O2 S1 C25 103.08(19)
C1 N1 C5 120.0(2)
C1 N1 Co1 127.96(17)
C5 N1 Co1 111.76(17)
C7 N2 C6 130.7(2)
C7 N2 Co1 114.69(16)
C6 N2 Co1 114.63(18)
C12 N3 C8 120.1(2)
C12 N3 Co1 128.52(18)
C8 N3 Co1 111.39(16)
C13 N4 C17 120.49(19)
C13 N4 Co1 128.20(15)
C17 N4 Co1 111.19(17)
C19 N5 C18 130.5(2)
C19 N5 Co1 115.22(14)
C18 N5 Co1 114.31(18)
C24 N6 C20 119.3(2)
C24 N6 Co1 128.74(18)
C20 N6 Co1 111.97(13)
N1 C1 C2 121.6(3)
C1 C2 C3 119.2(3)
C4 C3 C2 119.4(3)
C3 C4 C5 119.7(3)
N1 C5 C4 120.1(2)
N1 C5 C6 114.8(2)
C4 C5 C6 125.1(2)
N2 C6 C5 114.7(2)
N2 C7 C8 115.0(2)
N3 C8 C9 119.3(2)
N3 C8 C7 114.9(2)
C9 C8 C7 125.8(2)
C10 C9 C8 119.7(2)
C9 C10 C11 120.1(3)
C12 C11 C10 118.5(2)
N3 C12 C11 122.2(2)
N4 C13 C14 122.1(2)
C13 C14 C15 118.4(3)
C16 C15 C14 120.4(2)
C15 C16 C17 119.5(2)
N4 C17 C18 115.68(19)
N4 C17 C16 119.1(2)
C18 C17 C16 125.2(2)
N5 C18 C17 114.7(2)
N5 C19 C20 114.5(2)
N6 C20 C21 120.2(2)
N6 C20 C19 114.7(2)
C21 C20 C19 125.1(2)
C22 C21 C20 119.5(3)
C21 C22 C23 119.5(2)
C24 C23 C22 119.2(2)
N6 C24 C23 122.3(2)
F2 C25 F3 110.7(4)
F2 C25 F1 104.5(4)
F3 C25 F1 104.3(4)
F2 C25 S1 115.6(3)
F3 C25 S1 113.2(3)
F1 C25 S1 107.4(3)
C4S O1S C1S 110.1(2)
O1S C1S C2S 107.3(3)
C3S C2S C1S 101.9(3)
C2S C3S C4S 106.1(3)
O1S C4S C3S 105.8(3)

loop_
_geom_bond_atom_site_label_1
_geom_bond_atom_site_label_2
_geom_bond_distance
Co1 N5 1.876(2)
Co1 N2 1.8776(19)
Co1 N6 1.9230(19)
Co1 N1 1.925(2)
Co1 N3 1.925(2)
Co1 N4 1.9277(18)
S1 O1 1.382(2)
S1 O3 1.411(3)
S1 O2 1.426(3)
S1 C25 1.787(5)
F1 C25 1.374(5)
F2 C25 1.247(4)
F3 C25 1.314(5)
N1 C1 1.344(3)
N1 C5 1.362(3)
N2 C7 1.329(3)
N2 C6 1.334(3)
N3 C12 1.340(3)
N3 C8 1.373(3)
N4 C13 1.341(3)
N4 C17 1.361(3)
N5 C19 1.320(3)
N5 C18 1.340(3)
N6 C24 1.354(3)
N6 C20 1.359(3)
C1 C2 1.379(4)
C2 C3 1.382(4)
C3 C4 1.380(4)
C4 C5 1.394(4)
C5 C6 1.415(4)
C7 C8 1.401(3)
C8 C9 1.398(4)
C9 C10 1.372(4)
C10 C11 1.387(4)
C11 C12 1.373(4)
C13 C14 1.373(3)
C14 C15 1.395(4)
C15 C16 1.354(4)
C16 C17 1.419(3)
C17 C18 1.398(4)
C19 C20 1.418(3)
C20 C21 1.399(4)
C21 C22 1.375(3)
C22 C23 1.385(4)
C23 C24 1.360(4)
O1S C4S 1.400(3)
O1S C1S 1.424(4)
C1S C2S 1.490(4)
C2S C3S 1.477(5)
C3S C4S 1.482(5)

loop_
_platon_squeeze_void_nr
_platon_squeeze_void_average_x
_platon_squeeze_void_average_y
_platon_squeeze_void_average_z
_platon_squeeze_void_volume
_platon_squeeze_void_count_electrons
_platon_squeeze_void_content
1 0.500 -0.031 0.250 289 68 ' '
2 0.500 0.031 0.750 289 68 ' '
3 0.000 0.469 0.250 289 68 ' '
4 0.000 0.531 0.750 289 68 ' '
